data_4102457
loop_
_publ_author_name
'Qi-Kui Liu'
'Jian-Ping Ma'
'Yu-Bin Dong'

_publ_section_title
;
 Adsorption and Separation of Reactive Aromatic Isomers and Generation and
 Stabilization of Their Radicals within Cadmium(II)-Triazole Metal-Organic
 Confined Space in a Single-Crystal-to-Single-Crystal Fashion
;
_journal_name_full 'Journal of the American Chemical Society'
_journal_page_first 7005
_journal_page_last 7017
_journal_paper_doi 10.1021/ja101807c
_journal_volume 132
_journal_year 2010
_chemical_formula_sum 'C60 H50 Cd Cl2 N14 O8'
_chemical_formula_weight 1278.44
_chemical_name_systematic
; 
 ? 
;
_space_group_IT_number 96
_symmetry_cell_setting tetragonal
_symmetry_space_group_name_Hall 'P 4nw 2abw'
_symmetry_space_group_name_H-M 'P 43 21 2'
_atom_sites_solution_hydrogens geom
_atom_sites_solution_primary direct
_atom_sites_solution_secondary difmap
_audit_creation_method SHELXL-97
_cell_angle_alpha 90.00
_cell_angle_beta 90.00
_cell_angle_gamma 90.00
_cell_formula_units_Z 4
_cell_length_a 15.8562(13)
_cell_length_b 15.8562(13)
_cell_length_c 21.765(4)
_cell_measurement_reflns_used 11796
_cell_measurement_temperature 123(2)
_cell_measurement_theta_max 27.518
_cell_measurement_theta_min 2.270
_cell_volume 5472.1(12)
_computing_cell_refinement 'Bruker SMART'
_computing_data_collection 'Bruker SMART'
_computing_data_reduction 'Bruker SAINT'
_computing_molecular_graphics 'Bruker SHELXTL'
_computing_publication_material 'Bruker SHELXTL'
_computing_structure_refinement 'SHELXL-97 (Sheldrick, 1997)'
_computing_structure_solution 'SHELXS-97 (Sheldrick, 1990)'
_diffrn_ambient_temperature 123(2)
_diffrn_measured_fraction_theta_full 1.000
_diffrn_measured_fraction_theta_max 1.000
_diffrn_measurement_device_type 'CCD area detector'
_diffrn_measurement_method 'phi and omega scans'
_diffrn_radiation_monochromator graphite
_diffrn_radiation_source 'fine-focus sealed tube'
_diffrn_radiation_type MoK\a
_diffrn_radiation_wavelength 0.71073
_diffrn_reflns_av_R_equivalents 0.0432
_diffrn_reflns_av_sigmaI/netI 0.0335
_diffrn_reflns_limit_h_max 18
_diffrn_reflns_limit_h_min -19
_diffrn_reflns_limit_k_max 16
_diffrn_reflns_limit_k_min -19
_diffrn_reflns_limit_l_max 21
_diffrn_reflns_limit_l_min -26
_diffrn_reflns_number 28667
_diffrn_reflns_theta_full 25.50
_diffrn_reflns_theta_max 25.50
_diffrn_reflns_theta_min 1.59
_exptl_absorpt_coefficient_mu 0.570
_exptl_absorpt_correction_T_max 0.9348
_exptl_absorpt_correction_T_min 0.8707
_exptl_absorpt_correction_type multi-scan
_exptl_absorpt_process_details sadabs
_exptl_crystal_colour brown
_exptl_crystal_density_diffrn 1.552
_exptl_crystal_density_method 'not measured'
_exptl_crystal_description block
_exptl_crystal_F_000 2616
_exptl_crystal_size_max 0.25
_exptl_crystal_size_mid 0.17
_exptl_crystal_size_min 0.12
_refine_diff_density_max 0.758
_refine_diff_density_min -0.632
_refine_diff_density_rms 0.106
_refine_ls_abs_structure_details 'Flack H D (1983), Acta Cryst. A39, 876-881'
_refine_ls_abs_structure_Flack 1.02(4)
_refine_ls_extinction_method none
_refine_ls_goodness_of_fit_ref 1.080
_refine_ls_hydrogen_treatment constr
_refine_ls_matrix_type full
_refine_ls_number_parameters 347
_refine_ls_number_reflns 5091
_refine_ls_number_restraints 1
_refine_ls_restrained_S_all 1.080
_refine_ls_R_factor_all 0.0534
_refine_ls_R_factor_gt 0.0505
_refine_ls_shift/su_max 0.001
_refine_ls_shift/su_mean 0.000
_refine_ls_structure_factor_coef Fsqd
_refine_ls_weighting_details 'calc w=1/[\s^2^(Fo^2^)+(0.0890P)^2^+10.4581P] where P=(Fo^2^+2Fc^2^)/3'
_refine_ls_weighting_scheme calc
_refine_ls_wR_factor_gt 0.1416
_refine_ls_wR_factor_ref 0.1444
_reflns_number_gt 4814
_reflns_number_total 5091
_reflns_threshold_expression >2sigma(I)
_cod_data_source_file ja101807c_si_003_24.cif
_cod_data_source_block 9'''
_cod_original_cell_volume 5472.1(11)
_cod_database_code 4102457

loop_
_symmetry_equiv_pos_as_xyz
'x, y, z'
'-x, -y, z+1/2'
'-y+1/2, x+1/2, z+3/4'
'y+1/2, -x+1/2, z+1/4'
'-x+1/2, y+1/2, -z+3/4'
'x+1/2, -y+1/2, -z+1/4'
'y, x, -z'
'-y, -x, -z+1/2'

loop_
_atom_site_label
_atom_site_type_symbol
_atom_site_fract_x
_atom_site_fract_y
_atom_site_fract_z
_atom_site_U_iso_or_equiv
_atom_site_adp_type
_atom_site_occupancy
_atom_site_symmetry_multiplicity
_atom_site_calc_flag
_atom_site_refinement_flags
C1 C 0.2470(4) 0.0357(3) 0.2846(3) 0.0324(12) Uani 1 1 d .
H1 H 0.2431 0.0048 0.3208 0.039 Uiso 1 1 calc R
C2 C 0.3132(3) 0.0919(3) 0.2782(3) 0.0309(12) Uani 1 1 d .
H2 H 0.3532 0.0966 0.3093 0.037 Uiso 1 1 calc R
C3 C 0.3205(3) 0.1409(3) 0.2261(3) 0.0274(11) Uani 1 1 d .
C4 C 0.2607(3) 0.1256(3) 0.1806(3) 0.0311(12) Uani 1 1 d .
H4 H 0.2639 0.1544 0.1434 0.037 Uiso 1 1 calc R
C5 C 0.1968(3) 0.0681(4) 0.1900(2) 0.0310(11) Uani 1 1 d .
H5 H 0.1576 0.0599 0.1588 0.037 Uiso 1 1 calc R
C6 C 0.3854(3) 0.2074(3) 0.2200(3) 0.0274(11) Uani 1 1 d .
C7 C 0.4587(3) 0.2066(4) 0.2559(3) 0.0385(13) Uani 1 1 d .
H7 H 0.4673 0.1629 0.2838 0.046 Uiso 1 1 calc R
C8 C 0.5176(4) 0.2690(4) 0.2506(3) 0.0467(15) Uani 1 1 d .
H8 H 0.5665 0.2661 0.2740 0.056 Uiso 1 1 calc R
C9 C 0.5060(4) 0.3365(4) 0.2113(3) 0.0355(13) Uani 1 1 d .
H9 H 0.5457 0.3796 0.2091 0.043 Uiso 1 1 calc R
C10 C 0.4331(3) 0.3387(3) 0.1746(2) 0.0231(10) Uani 1 1 d .
C11 C 0.3742(3) 0.2744(3) 0.1794(2) 0.0260(11) Uani 1 1 d .
H11 H 0.3261 0.2761 0.1550 0.031 Uiso 1 1 calc R
C12 C 0.4250(3) 0.4086(3) 0.1311(2) 0.0216(9) Uani 1 1 d .
C13 C 0.3743(3) 0.5046(3) 0.0695(2) 0.0226(10) Uani 1 1 d .
C14 C 0.3125(3) 0.5613(3) 0.0391(2) 0.0228(9) Uani 1 1 d .
C15 C 0.2826(3) 0.5448(4) -0.0197(2) 0.0293(12) Uani 1 1 d .
H15 H 0.3011 0.4975 -0.0412 0.035 Uiso 1 1 calc R
C16 C 0.2246(4) 0.5999(4) -0.0460(3) 0.0325(12) Uani 1 1 d .
H16 H 0.2053 0.5903 -0.0857 0.039 Uiso 1 1 calc R
C17 C 0.1954(3) 0.6692(3) -0.0131(2) 0.0284(11) Uani 1 1 d .
H17 H 0.1563 0.7055 -0.0310 0.034 Uiso 1 1 calc R
C18 C 0.2241(3) 0.6846(3) 0.0461(2) 0.0256(11) Uani 1 1 d .
C19 C 0.2837(3) 0.6302(3) 0.0711(2) 0.0249(11) Uani 1 1 d .
H19 H 0.3043 0.6406 0.1104 0.030 Uiso 1 1 calc R
C20 C 0.1932(3) 0.7573(3) 0.0834(2) 0.0264(11) Uani 1 1 d .
C21 C 0.1171(3) 0.7985(3) 0.0702(2) 0.0288(11) Uani 1 1 d .
H21 H 0.0873 0.7851 0.0347 0.035 Uiso 1 1 calc R
C22 C 0.0866(3) 0.8588(3) 0.1101(2) 0.0272(11) Uani 1 1 d .
H22 H 0.0365 0.8861 0.1002 0.033 Uiso 1 1 calc R
C23 C 0.2017(4) 0.8439(3) 0.1727(2) 0.0296(11) Uani 1 1 d .
H23 H 0.2318 0.8599 0.2075 0.035 Uiso 1 1 calc R
C24 C 0.2365(3) 0.7851(3) 0.1349(2) 0.0321(12) Uani 1 1 d .
H24 H 0.2896 0.7635 0.1437 0.039 Uiso 1 1 calc R
Cd1 Cd 0.559793(19) 0.559793(19) 0.0000 0.01890(15) Uani 1 2 d S
Cl1 Cl 0.37385(11) 0.62615(11) 0.2500 0.0583(6) Uani 1 2 d S
Cl2 Cl 0.26944(11) 0.26944(11) 0.0000 0.0725(9) Uani 1 2 d S
N1 N 0.1885(3) 0.0237(3) 0.2416(2) 0.0250(9) Uani 1 1 d .
N2 N 0.4889(3) 0.4462(3) 0.10486(18) 0.0247(8) Uani 1 1 d .
N3 N 0.4560(3) 0.5070(2) 0.06629(19) 0.0241(9) Uani 1 1 d .
N4 N 0.3514(2) 0.4437(3) 0.10978(19) 0.0255(9) Uani 1 1 d .
N5 N 0.2696(3) 0.4251(3) 0.1305(3) 0.0421(13) Uani 1 1 d .
H5A H 0.2417 0.4731 0.1361 0.063 Uiso 1 1 d R
H5C H 0.2430 0.3938 0.1026 0.063 Uiso 1 1 d R
N6 N 0.1263(3) 0.8802(3) 0.16274(19) 0.0260(9) Uani 1 1 d .
N7 N 1.0956(16) 0.4328(16) 0.9191(9) 0.300(13) Uiso 1 1 d D
H7A H 1.1265 0.4175 0.9496 0.360 Uiso 1 1 calc R
H7B H 1.1024 0.4097 0.8837 0.360 Uiso 1 1 calc R
C30 C 1.0385(8) 0.4907(8) 0.9265(6) 0.150(6) Uiso 1 1 d G
C29 C 1.0274(8) 0.5281(9) 0.9837(5) 0.185(8) Uiso 1 1 d GD
H29 H 1.0573 0.5082 1.0175 0.222 Uiso 1 1 calc R
C28 C 0.9716(10) 0.5951(9) 0.9904(7) 0.219(10) Uiso 1 1 d G
H28 H 0.9642 0.6200 1.0287 0.263 Uiso 1 1 calc R
C27 C 0.9269(9) 0.6247(8) 0.9399(9) 0.188(8) Uiso 1 1 d G
H27 H 0.8896 0.6696 0.9444 0.225 Uiso 1 1 calc R
C26 C 0.9381(10) 0.5874(10) 0.8827(7) 0.263(14) Uiso 1 1 d G
H26 H 0.9082 0.6073 0.8489 0.315 Uiso 1 1 calc R
C25 C 0.9938(10) 0.5204(11) 0.8760(5) 0.43(2) Uiso 1 1 d GD
H25 H 1.0013 0.4954 0.8377 0.514 Uiso 1 1 calc R
O1 O 0.3684(9) 0.5573(9) 0.2120(5) 0.082(4) Uani 0.50 1 d P
O2 O 0.4059(7) 0.6709(16) 0.1989(6) 0.272(11) Uani 1 1 d .
O3 O 0.3433(11) 0.7109(12) 0.2421(10) 0.122(6) Uiso 0.50 1 d P
O4 O 0.2329(5) 0.2370(5) 0.0531(2) 0.0780(17) Uani 1 1 d .
O5 O 0.3269(6) 0.3269(6) 0.0000 0.177(9) Uani 1 2 d S
O6 O 0.2172(13) 0.3545(8) 0.0022(12) 0.144(8) Uani 0.50 1 d P

loop_
_atom_site_aniso_label
_atom_site_aniso_U_11
_atom_site_aniso_U_22
_atom_site_aniso_U_33
_atom_site_aniso_U_23
_atom_site_aniso_U_13
_atom_site_aniso_U_12
C1 0.038(3) 0.030(3) 0.029(3) 0.005(2) 0.000(2) -0.005(2)
C2 0.025(3) 0.029(3) 0.038(3) 0.008(2) -0.006(2) -0.005(2)
C3 0.023(3) 0.023(3) 0.036(3) 0.001(2) -0.002(2) 0.001(2)
C4 0.030(3) 0.031(3) 0.033(3) 0.013(2) -0.005(2) -0.004(2)
C5 0.026(3) 0.032(3) 0.036(3) 0.003(2) -0.005(2) -0.002(2)
C6 0.026(3) 0.022(2) 0.035(3) 0.006(2) 0.001(2) -0.001(2)
C7 0.029(3) 0.034(3) 0.052(3) 0.019(3) -0.011(3) -0.003(2)
C8 0.030(3) 0.051(4) 0.059(4) 0.023(4) -0.015(3) -0.012(3)
C9 0.030(3) 0.031(3) 0.045(3) 0.009(3) -0.004(2) -0.007(2)
C10 0.020(2) 0.022(2) 0.028(2) 0.0019(18) 0.004(2) 0.0032(19)
C11 0.020(2) 0.024(3) 0.034(3) 0.002(2) -0.001(2) 0.0010(19)
C12 0.021(3) 0.018(2) 0.026(2) -0.0038(17) 0.0020(18) -0.0009(18)
C13 0.029(3) 0.016(2) 0.023(2) -0.0012(19) 0.003(2) -0.0013(18)
C14 0.019(2) 0.022(2) 0.027(2) 0.005(2) 0.0043(18) -0.0010(19)
C15 0.028(3) 0.031(3) 0.029(3) -0.008(2) 0.004(2) 0.005(2)
C16 0.031(3) 0.040(3) 0.027(3) -0.004(2) -0.004(2) 0.000(2)
C17 0.019(2) 0.034(3) 0.032(3) 0.003(2) -0.003(2) 0.004(2)
C18 0.023(3) 0.026(3) 0.028(2) -0.002(2) 0.001(2) 0.005(2)
C19 0.027(3) 0.025(3) 0.022(2) 0.000(2) -0.001(2) 0.001(2)
C20 0.032(3) 0.023(2) 0.024(2) 0.002(2) 0.002(2) 0.004(2)
C21 0.030(3) 0.030(3) 0.027(3) -0.001(2) -0.003(2) 0.003(2)
C22 0.021(2) 0.029(3) 0.031(3) 0.006(2) -0.001(2) 0.007(2)
C23 0.030(3) 0.029(3) 0.029(3) -0.003(2) -0.002(2) 0.005(2)
C24 0.026(3) 0.036(3) 0.034(3) -0.002(2) -0.007(2) 0.011(2)
Cd1 0.01623(17) 0.01623(17) 0.0242(2) 0.00050(14) -0.00050(14) -0.00156(17)
Cl1 0.0661(10) 0.0661(10) 0.0425(12) -0.0008(10) -0.0008(10) 0.0210(12)
Cl2 0.0848(13) 0.0848(13) 0.0479(13) 0.0222(13) -0.0222(13) -0.0473(16)
N1 0.021(2) 0.0213(19) 0.033(2) 0.0009(18) 0.0039(18) 0.0017(15)
N2 0.025(2) 0.024(2) 0.025(2) -0.0014(18) 0.0012(16) -0.0013(18)
N3 0.027(2) 0.0171(18) 0.028(2) 0.0009(16) 0.0000(16) 0.0002(15)
N4 0.0199(19) 0.024(2) 0.032(2) 0.0040(19) 0.0070(16) 0.0013(18)
N5 0.020(2) 0.043(3) 0.064(3) 0.022(3) 0.010(2) 0.003(2)
N6 0.025(2) 0.020(2) 0.033(2) 0.0019(18) 0.0046(19) -0.0005(15)
O1 0.120(10) 0.078(8) 0.047(6) -0.046(6) -0.015(6) 0.016(8)
O2 0.092(7) 0.59(3) 0.131(9) 0.100(15) 0.005(7) 0.077(13)
O4 0.105(5) 0.087(5) 0.042(3) 0.014(3) -0.007(3) -0.019(3)
O5 0.210(13) 0.210(13) 0.112(10) -0.056(11) 0.056(11) -0.128(15)
O6 0.179(19) 0.034(6) 0.22(2) 0.031(11) -0.030(19) 0.005(9)

loop_
_atom_type_symbol
_atom_type_description
_atom_type_scat_dispersion_real
_atom_type_scat_dispersion_imag
_atom_type_scat_source
C C 0.0033 0.0016 'International Tables Vol C Tables 4.2.6.8 and 6.1.1.4'
H H 0.0000 0.0000 'International Tables Vol C Tables 4.2.6.8 and 6.1.1.4'
N N 0.0061 0.0033 'International Tables Vol C Tables 4.2.6.8 and 6.1.1.4'
O O 0.0106 0.0060 'International Tables Vol C Tables 4.2.6.8 and 6.1.1.4'
Cl Cl 0.1484 0.1585 'International Tables Vol C Tables 4.2.6.8 and 6.1.1.4'
Cd Cd -0.8075 1.2024 'International Tables Vol C Tables 4.2.6.8 and 6.1.1.4'

loop_
_geom_angle_atom_site_label_1
_geom_angle_atom_site_label_2
_geom_angle_atom_site_label_3
_geom_angle
_geom_angle_site_symmetry_1
_geom_angle_site_symmetry_3
N1 C1 C2 123.3(5) . .
N1 C1 H1 118.4 . .
C2 C1 H1 118.4 . .
C3 C2 C1 120.6(5) . .
C3 C2 H2 119.7 . .
C1 C2 H2 119.7 . .
C2 C3 C4 115.4(5) . .
C2 C3 C6 122.3(5) . .
C4 C3 C6 122.3(5) . .
C5 C4 C3 120.7(5) . .
C5 C4 H4 119.7 . .
C3 C4 H4 119.7 . .
N1 C5 C4 123.2(5) . .
N1 C5 H5 118.4 . .
C4 C5 H5 118.4 . .
C11 C6 C7 117.8(5) . .
C11 C6 C3 120.8(5) . .
C7 C6 C3 121.4(5) . .
C8 C7 C6 120.9(5) . .
C8 C7 H7 119.6 . .
C6 C7 H7 119.6 . .
C7 C8 C9 121.5(6) . .
C7 C8 H8 119.2 . .
C9 C8 H8 119.2 . .
C8 C9 C10 118.6(5) . .
C8 C9 H9 120.7 . .
C10 C9 H9 120.7 . .
C11 C10 C9 119.6(4) . .
C11 C10 C12 123.1(5) . .
C9 C10 C12 117.2(4) . .
C10 C11 C6 121.5(5) . .
C10 C11 H11 119.2 . .
C6 C11 H11 119.2 . .
N2 C12 N4 109.0(4) . .
N2 C12 C10 124.1(4) . .
N4 C12 C10 126.8(4) . .
N3 C13 N4 108.9(4) . .
N3 C13 C14 128.0(4) . .
N4 C13 C14 123.0(4) . .
C19 C14 C15 120.2(5) . .
C19 C14 C13 118.3(4) . .
C15 C14 C13 121.4(5) . .
C14 C15 C16 119.1(5) . .
C14 C15 H15 120.5 . .
C16 C15 H15 120.5 . .
C17 C16 C15 120.3(5) . .
C17 C16 H16 119.8 . .
C15 C16 H16 119.8 . .
C18 C17 C16 120.5(5) . .
C18 C17 H17 119.8 . .
C16 C17 H17 119.8 . .
C17 C18 C19 118.5(5) . .
C17 C18 C20 122.3(5) . .
C19 C18 C20 119.2(5) . .
C14 C19 C18 121.4(5) . .
C14 C19 H19 119.3 . .
C18 C19 H19 119.3 . .
C24 C20 C21 116.3(5) . .
C24 C20 C18 121.6(5) . .
C21 C20 C18 122.1(5) . .
C22 C21 C20 119.7(5) . .
C22 C21 H21 120.1 . .
C20 C21 H21 120.1 . .
N6 C22 C21 123.0(5) . .
N6 C22 H22 118.5 . .
C21 C22 H22 118.5 . .
N6 C23 C24 123.8(5) . .
N6 C23 H23 118.1 . .
C24 C23 H23 118.1 . .
C23 C24 C20 120.4(5) . .
C23 C24 H24 119.8 . .
C20 C24 H24 119.8 . .
N3 Cd1 N3 83.0(2) 7 .
N3 Cd1 N6 87.84(14) 7 3_654
N3 Cd1 N6 159.03(14) . 3_654
N3 Cd1 N6 159.03(14) 7 6_565
N3 Cd1 N6 87.84(14) . 6_565
N6 Cd1 N6 106.5(2) 3_654 6_565
N3 Cd1 N1 87.95(14) 7 6
N3 Cd1 N1 110.33(14) . 6
N6 Cd1 N1 88.03(15) 3_654 6
N6 Cd1 N1 77.62(15) 6_565 6
N3 Cd1 N1 110.33(14) 7 3_554
N3 Cd1 N1 87.95(14) . 3_554
N6 Cd1 N1 77.62(15) 3_654 3_554
N6 Cd1 N1 88.03(15) 6_565 3_554
N1 Cd1 N1 155.99(19) 6 3_554
O1 Cl1 O1 117.6(11) 8_665 .
O1 Cl1 O2 99.0(8) 8_665 .
O1 Cl1 O2 87.0(10) . .
O1 Cl1 O2 87.0(10) 8_665 8_665
O1 Cl1 O2 99.0(8) . 8_665
O2 Cl1 O2 168.5(14) . 8_665
O1 Cl1 O3 106.4(10) 8_665 .
O1 Cl1 O3 130.5(10) . .
O2 Cl1 O3 63.8(11) . .
O2 Cl1 O3 105.1(10) 8_665 .
O1 Cl1 O3 130.5(10) 8_665 8_665
O1 Cl1 O3 106.4(10) . 8_665
O2 Cl1 O3 105.1(10) . 8_665
O2 Cl1 O3 63.8(11) 8_665 8_665
O3 Cl1 O3 52.0(14) . 8_665
O5 Cl2 O4 123.8(3) . 7
O5 Cl2 O4 123.8(3) . .
O4 Cl2 O4 112.5(5) 7 .
O5 Cl2 O6 76.6(7) . 7
O4 Cl2 O6 94.1(10) 7 7
O4 Cl2 O6 100.7(9) . 7
O5 Cl2 O6 76.6(7) . .
O4 Cl2 O6 100.7(9) 7 .
O4 Cl2 O6 94.1(10) . .
O6 Cl2 O6 153.2(14) 7 .
C5 N1 C1 116.7(4) . .
C5 N1 Cd1 115.7(3) . 4_455
C1 N1 Cd1 127.4(3) . 4_455
C12 N2 N3 107.0(4) . .
C13 N3 N2 108.9(4) . .
C13 N3 Cd1 138.1(3) . .
N2 N3 Cd1 111.0(3) . .
C13 N4 C12 106.2(4) . .
C13 N4 N5 127.3(4) . .
C12 N4 N5 126.2(4) . .
N4 N5 H5A 108.9 . .
N4 N5 H5C 109.6 . .
H5A N5 H5C 109.5 . .
C23 N6 C22 116.3(4) . .
C23 N6 Cd1 116.0(3) . 4_465
C22 N6 Cd1 125.0(3) . 4_465
C30 N7 H7A 120.0 . .
C30 N7 H7B 120.0 . .
H7A N7 H7B 120.0 . .
N7 C30 C29 120.0(4) . .
N7 C30 C25 119.7(4) . .
C29 C30 C25 120.0 . .
C30 C29 C28 120.0 . .
C30 C29 H29 120.0 . .
C28 C29 H29 120.0 . .
C27 C28 C29 120.0 . .
C27 C28 H28 120.0 . .
C29 C28 H28 120.0 . .
C28 C27 C26 120.0 . .
C28 C27 H27 120.0 . .
C26 C27 H27 120.0 . .
C25 C26 C27 120.0 . .
C25 C26 H26 120.0 . .
C27 C26 H26 120.0 . .
C26 C25 C30 120.0 . .
C26 C25 H25 120.0 . .
C30 C25 H25 120.0 . .
O3 O3 Cl1 64.0(7) 8_665 .
Cl2 O5 O6 59.1(5) . 7

loop_
_geom_bond_atom_site_label_1
_geom_bond_atom_site_label_2
_geom_bond_distance
_geom_bond_site_symmetry_2
C1 N1 1.332(7) .
C1 C2 1.384(7) .
C1 H1 0.9300 .
C2 C3 1.380(7) .
C2 H2 0.9300 .
C3 C4 1.393(8) .
C3 C6 1.479(7) .
C4 C5 1.378(8) .
C4 H4 0.9300 .
C5 N1 1.331(7) .
C5 H5 0.9300 .
C6 C11 1.393(7) .
C6 C7 1.401(8) .
C7 C8 1.366(8) .
C7 H7 0.9300 .
C8 C9 1.383(8) .
C8 H8 0.9300 .
C9 C10 1.405(8) .
C9 H9 0.9300 .
C10 C11 1.386(7) .
C10 C12 1.463(6) .
C11 H11 0.9300 .
C12 N2 1.307(6) .
C12 N4 1.375(6) .
C13 N3 1.299(7) .
C13 N4 1.354(6) .
C13 C14 1.485(7) .
C14 C19 1.374(7) .
C14 C15 1.390(7) .
C15 C16 1.392(8) .
C15 H15 0.9300 .
C16 C17 1.390(8) .
C16 H16 0.9300 .
C17 C18 1.388(7) .
C17 H17 0.9300 .
C18 C19 1.392(7) .
C18 C20 1.492(7) .
C19 H19 0.9300 .
C20 C24 1.387(7) .
C20 C21 1.401(7) .
C21 C22 1.380(8) .
C21 H21 0.9300 .
C22 N6 1.351(7) .
C22 H22 0.9300 .
C23 N6 1.344(7) .
C23 C24 1.360(7) .
C23 H23 0.9300 .
C24 H24 0.9300 .
Cd1 N3 2.343(4) 7
Cd1 N3 2.343(4) .
Cd1 N6 2.371(4) 3_654
Cd1 N6 2.371(4) 6_565
Cd1 N1 2.440(4) 6
Cd1 N1 2.440(4) 3_554
Cl1 O1 1.372(10) 8_665
Cl1 O1 1.372(10) .
Cl1 O2 1.415(16) .
Cl1 O2 1.415(15) 8_665
Cl1 O3 1.438(19) .
Cl1 O3 1.438(19) 8_665
Cl2 O5 1.287(13) .
Cl2 O4 1.391(5) 7
Cl2 O4 1.391(5) .
Cl2 O6 1.583(15) 7
Cl2 O6 1.583(15) .
N1 Cd1 2.440(4) 4_455
N2 N3 1.381(6) .
N4 N5 1.404(6) .
N5 H5A 0.8901 .
N5 H5C 0.8904 .
N6 Cd1 2.371(4) 4_465
N7 C30 1.30(3) .
N7 H7A 0.8600 .
N7 H7B 0.8600 .
C30 C29 1.3900 .
C30 C25 1.3900 .
C29 C28 1.3900 .
C29 H29 0.9300 .
C28 C27 1.3900 .
C28 H28 0.9300 .
C27 C26 1.3900 .
C27 H27 0.9300 .
C26 C25 1.3900 .
C26 H26 0.9300 .
C25 H25 0.9300 .
O3 O3 1.26(3) 8_665
O5 O6 1.79(2) 7

loop_
_geom_torsion_atom_site_label_1
_geom_torsion_atom_site_label_2
_geom_torsion_atom_site_label_3
_geom_torsion_atom_site_label_4
_geom_torsion
_geom_torsion_site_symmetry_1
_geom_torsion_site_symmetry_4
N1 C1 C2 C3 1.8(9) . .
C1 C2 C3 C4 -3.9(8) . .
C1 C2 C3 C6 174.1(5) . .
C2 C3 C4 C5 3.4(8) . .
C6 C3 C4 C5 -174.5(5) . .
C3 C4 C5 N1 -0.8(9) . .
C2 C3 C6 C11 -156.6(5) . .
C4 C3 C6 C11 21.2(8) . .
C2 C3 C6 C7 21.3(9) . .
C4 C3 C6 C7 -161.0(6) . .
C11 C6 C7 C8 -0.9(10) . .
C3 C6 C7 C8 -178.9(6) . .
C6 C7 C8 C9 2.1(11) . .
C7 C8 C9 C10 -2.2(11) . .
C8 C9 C10 C11 1.0(8) . .
C8 C9 C10 C12 -176.8(5) . .
C9 C10 C11 C6 0.1(8) . .
C12 C10 C11 C6 177.8(5) . .
C7 C6 C11 C10 -0.2(8) . .
C3 C6 C11 C10 177.7(5) . .
C11 C10 C12 N2 -147.3(5) . .
C9 C10 C12 N2 30.4(7) . .
C11 C10 C12 N4 30.6(8) . .
C9 C10 C12 N4 -151.7(5) . .
N3 C13 C14 C19 -93.7(6) . .
N4 C13 C14 C19 81.5(6) . .
N3 C13 C14 C15 87.9(7) . .
N4 C13 C14 C15 -96.9(6) . .
C19 C14 C15 C16 1.4(8) . .
C13 C14 C15 C16 179.8(5) . .
C14 C15 C16 C17 -1.8(8) . .
C15 C16 C17 C18 0.5(8) . .
C16 C17 C18 C19 1.1(8) . .
C16 C17 C18 C20 -178.8(5) . .
C15 C14 C19 C18 0.2(8) . .
C13 C14 C19 C18 -178.3(5) . .
C17 C18 C19 C14 -1.4(8) . .
C20 C18 C19 C14 178.5(5) . .
C17 C18 C20 C24 -163.1(5) . .
C19 C18 C20 C24 17.0(8) . .
C17 C18 C20 C21 20.0(8) . .
C19 C18 C20 C21 -159.9(5) . .
C24 C20 C21 C22 -4.4(8) . .
C18 C20 C21 C22 172.6(5) . .
C20 C21 C22 N6 -0.9(8) . .
N6 C23 C24 C20 -1.8(9) . .
C21 C20 C24 C23 5.7(8) . .
C18 C20 C24 C23 -171.3(5) . .
C4 C5 N1 C1 -1.5(8) . .
C4 C5 N1 Cd1 172.6(5) . 4_455
C2 C1 N1 C5 1.0(8) . .
C2 C1 N1 Cd1 -172.3(4) . 4_455
N4 C12 N2 N3 0.5(5) . .
C10 C12 N2 N3 178.7(4) . .
N4 C13 N3 N2 0.3(5) . .
C14 C13 N3 N2 176.1(5) . .
N4 C13 N3 Cd1 162.1(4) . .
C14 C13 N3 Cd1 -22.2(8) . .
C12 N2 N3 C13 -0.5(5) . .
C12 N2 N3 Cd1 -167.6(3) . .
N3 Cd1 N3 C13 -67.6(5) 7 .
N6 Cd1 N3 C13 -3.0(8) 3_654 .
N6 Cd1 N3 C13 131.3(5) 6_565 .
N1 Cd1 N3 C13 -152.8(5) 6 .
N1 Cd1 N3 C13 43.2(5) 3_554 .
N3 Cd1 N3 N2 93.9(3) 7 .
N6 Cd1 N3 N2 158.5(4) 3_654 .
N6 Cd1 N3 N2 -67.2(3) 6_565 .
N1 Cd1 N3 N2 8.7(3) 6 .
N1 Cd1 N3 N2 -155.3(3) 3_554 .
N3 C13 N4 C12 0.0(5) . .
C14 C13 N4 C12 -176.1(4) . .
N3 C13 N4 N5 174.3(5) . .
C14 C13 N4 N5 -1.8(8) . .
N2 C12 N4 C13 -0.3(5) . .
C10 C12 N4 C13 -178.5(4) . .
N2 C12 N4 N5 -174.7(5) . .
C10 C12 N4 N5 7.2(8) . .
C24 C23 N6 C22 -3.6(8) . .
C24 C23 N6 Cd1 158.7(5) . 4_465
C21 C22 N6 C23 4.9(8) . .
C21 C22 N6 Cd1 -155.6(4) . 4_465
N7 C30 C29 C28 174.4(18) . .
C25 C30 C29 C28 0.0 . .
C30 C29 C28 C27 0.0 . .
C29 C28 C27 C26 0.0 . .
C28 C27 C26 C25 0.0 . .
C27 C26 C25 C30 0.0 . .
N7 C30 C25 C26 -174.4(18) . .
C29 C30 C25 C26 0.0 . .
O1 Cl1 O3 O3 -129.0(18) 8_665 8_665
O1 Cl1 O3 O3 79(2) . 8_665
O2 Cl1 O3 O3 139(2) . 8_665
O2 Cl1 O3 O3 -38(2) 8_665 8_665
O4 Cl2 O5 O6 -86.0(10) 7 7
O4 Cl2 O5 O6 94.0(10) . 7
O6 Cl2 O5 O6 180.0 . 7
